data_9003082
loop_
_publ_author_name
'Dera, P.'
'Prewitt, C. T.'
'Japel, S.'
'Bish, D. L.'
'Johnston, C. T.'

_publ_section_title
;
 Pressure-controlled polytypism in hydrous layered materials
 Sample: High pressure dickite at P = 4.1 GPa
;
_journal_name_full 'American Mineralogist'
_journal_page_first 1428
_journal_page_last 1435
_journal_volume 88
_journal_year 2003
_chemical_formula_sum 'Al2 H4 O9 Si2'
_chemical_name_mineral Dickite
_space_group_IT_number 9
_symmetry_space_group_name_Hall 'C -2yc'
_symmetry_space_group_name_H-M 'C 1 c 1'
_cell_angle_alpha 90
_cell_angle_beta 89.60
_cell_angle_gamma 90
_cell_length_a 5.082
_cell_length_b 8.757
_cell_length_c 13.771
_cell_formula_units_Z 4
_cell_volume 612.837
_database_code_amcsd 0003171
_diffrn_ambient_pressure 4.1e+06
_exptl_crystal_density_diffrn 2.798
_cod_original_formula_sum 'Si2 Al2 O9 H4'
_cod_database_code 9003082

loop_
_space_group_symop_operation_xyz
x,y,z
1/2+x,1/2+y,z
x,-y,1/2+z
1/2+x,1/2-y,1/2+z

loop_
_atom_site_label
_atom_site_fract_x
_atom_site_fract_y
_atom_site_fract_z
_atom_site_U_iso_or_equiv
Si1 0.04600 0.48800 0.03800 0.00500
Si2 0.03250 0.15890 0.03700 0.00500
Al1 0.87900 0.33520 0.23300 0.00500
Al2 0.38550 0.50010 0.23400 0.00500
O1 0.98700 0.32400 0.98600 ?
O2 0.31600 0.55000 -0.00900 0.00400
O3 0.82700 0.60600 -0.00400 0.00700
O4 0.07100 0.47800 0.15500 0.00800
O5 0.00200 0.17000 0.15500 0.00600
O-h1 0.57800 0.36000 0.16100 0.00300
O-h2 0.19700 0.35300 0.30400 0.00500
O-h3 0.19000 0.98400 0.30300 0.01000
O-h4 0.26200 0.66600 0.30100 0.01100
H1 0.49640 0.25560 0.14210 ?
H2 0.23490 0.28210 0.35110 ?
H3 0.25180 0.01700 0.35570 ?
H4 0.23290 0.63450 0.37010 ?

loop_
_cod_related_entry_id
_cod_related_entry_database
_cod_related_entry_code
1 AMCSD 0003171
